data_2211237
loop_
_publ_author_name
'Zhang, Rui'
'Gao, Jin-Sheng'
'Hou, Guang-Feng'
'Yu, Ying-Hui'

_publ_section_title
;
 2-(1-Hydroxycyclohexyl)-2-(4-methoxyphenyl)acetonitrile
;
_journal_issue 11
_journal_name_full 'Acta Crystallographica Section E'
_journal_page_first o5241
_journal_page_last o5243
_journal_paper_doi 10.1107/S1600536806043728
_journal_volume 62
_journal_year 2006
_chemical_formula_iupac 'C15 H19 N O2'
_chemical_formula_moiety 'C15 H19 N O2'
_chemical_formula_sum 'C15 H19 N O2'
_chemical_formula_weight 245.31
_chemical_name_systematic 2-(1-hydroxycyclohexyl)-2-(4-methoxyphenyl)acetonitrile
_space_group_IT_number 15
_symmetry_cell_setting monoclinic
_symmetry_space_group_name_Hall '-C 2yc'
_symmetry_space_group_name_H-M 'C 1 2/c 1'
_atom_sites_solution_hydrogens geom
_atom_sites_solution_primary direct
_atom_sites_solution_secondary difmap
_cell_angle_alpha 90.00
_cell_angle_beta 115.22(3)
_cell_angle_gamma 90.00
_cell_formula_units_Z 8
_cell_length_a 23.551(5)
_cell_length_b 5.5477(11)
_cell_length_c 23.190(5)
_cell_measurement_reflns_used 8469
_cell_measurement_temperature 295(2)
_cell_measurement_theta_max 55.07
_cell_measurement_theta_min 6.51
_cell_volume 2741.1(12)
_computing_cell_refinement RAPID-AUTO
_computing_data_collection 'RAPID-AUTO (Rigaku Corporation, 1998)'
_computing_data_reduction 'CrystalStructure (Rigaku/MSC & Rigaku Corporation, 2002)'
_computing_molecular_graphics 'ORTEPII (Johnson, 1976)'
_computing_publication_material SHELXL97
_computing_structure_refinement 'SHELXL97 (Sheldrick, 1997)'
_computing_structure_solution 'SHELXS97 (Sheldrick, 1997)'
_diffrn_ambient_temperature 295(2)
_diffrn_detector_area_resol_mean 10
_diffrn_measured_fraction_theta_full 0.993
_diffrn_measured_fraction_theta_max 0.993
_diffrn_measurement_device_type 'Rigaku R-AXIS RAPID'
_diffrn_measurement_method '\w scan'
_diffrn_radiation_monochromator graphite
_diffrn_radiation_source 'fine-focus sealed tube'
_diffrn_radiation_type MoK\a
_diffrn_radiation_wavelength 0.71073
_diffrn_reflns_av_R_equivalents 0.0274
_diffrn_reflns_av_sigmaI/netI 0.0235
_diffrn_reflns_limit_h_max 30
_diffrn_reflns_limit_h_min -30
_diffrn_reflns_limit_k_max 6
_diffrn_reflns_limit_k_min -7
_diffrn_reflns_limit_l_max 29
_diffrn_reflns_limit_l_min -29
_diffrn_reflns_number 12433
_diffrn_reflns_theta_full 27.47
_diffrn_reflns_theta_max 27.47
_diffrn_reflns_theta_min 3.25
_diffrn_standards_number 0
_exptl_absorpt_coefficient_mu 0.078
_exptl_absorpt_correction_T_max 0.985
_exptl_absorpt_correction_T_min 0.970
_exptl_absorpt_correction_type multi-scan
_exptl_absorpt_process_details '(ABSCOR; Higashi, 1995)'
_exptl_crystal_colour colourless
_exptl_crystal_density_diffrn 1.189
_exptl_crystal_density_method 'not measured'
_exptl_crystal_description Lamellar
_exptl_crystal_F_000 1056
_exptl_crystal_size_max 0.54
_exptl_crystal_size_mid 0.35
_exptl_crystal_size_min 0.21
_refine_diff_density_max 0.140
_refine_diff_density_min -0.145
_refine_ls_extinction_method none
_refine_ls_goodness_of_fit_ref 1.032
_refine_ls_hydrogen_treatment mixed
_refine_ls_matrix_type full
_refine_ls_number_parameters 168
_refine_ls_number_reflns 3130
_refine_ls_number_restraints 0
_refine_ls_restrained_S_all 1.032
_refine_ls_R_factor_all 0.0707
_refine_ls_R_factor_gt 0.0433
_refine_ls_shift/su_max 0.000
_refine_ls_shift/su_mean 0.000
_refine_ls_structure_factor_coef Fsqd
_refine_ls_weighting_details 'calc w=1/[\s^2^(Fo^2^)+(0.0467P)^2^+0.8697P] where P=(Fo^2^+2Fc^2^)/3'
_refine_ls_weighting_scheme calc
_refine_ls_wR_factor_gt 0.1046
_refine_ls_wR_factor_ref 0.1172
_reflns_number_gt 2058
_reflns_number_total 3130
_reflns_threshold_expression I>2\s(I)
_cod_data_source_file ww2057.cif
_cod_data_source_block I
_cod_original_sg_symbol_Hall -C2yc
_cod_original_sg_symbol_H-M 'C 2/c'
_cod_database_code 2211237
_cod_database_fobs_code 2211237

loop_
_symmetry_equiv_pos_as_xyz
'x, y, z'
'-x, y, -z+1/2'
'x+1/2, y+1/2, z'
'-x+1/2, y+1/2, -z+1/2'
'-x, -y, -z'
'x, -y, z-1/2'
'-x+1/2, -y+1/2, -z'
'x+1/2, -y+1/2, z-1/2'

loop_
_atom_site_type_symbol
_atom_site_label
_atom_site_fract_x
_atom_site_fract_y
_atom_site_fract_z
_atom_site_U_iso_or_equiv
_atom_site_adp_type
_atom_site_calc_flag
_atom_site_refinement_flags
_atom_site_occupancy
O O1 0.13602(5) 0.4012(2) 0.40199(5) 0.0527(3) Uani d . 1
O O2 0.15713(6) 0.0202(2) 0.14173(5) 0.0749(4) Uani d . 1
N N1 0.26456(7) 0.0009(3) 0.47205(7) 0.0754(5) Uani d . 1
C C1 0.10424(8) 0.1013(3) 0.45865(7) 0.0651(4) Uani d . 1
C C2 0.06030(10) 0.2684(4) 0.47232(9) 0.0833(6) Uani d . 1
C C3 -0.00430(10) 0.2752(5) 0.41670(10) 0.0952(7) Uani d . 1
C C4 0.00015(8) 0.3432(4) 0.35553(9) 0.0754(5) Uani d . 1
C C5 0.04420(7) 0.1783(3) 0.34170(7) 0.0589(4) Uani d . 1
C C6 0.10910(7) 0.1671(2) 0.39717(6) 0.0487(3) Uani d . 1
C C7 0.15040(7) -0.0218(2) 0.38284(6) 0.0498(4) Uani d . 1
C C8 0.21473(8) -0.0116(3) 0.43356(7) 0.0566(4) Uani d . 1
C C9 0.15255(6) -0.0008(2) 0.31876(6) 0.0471(3) Uani d . 1
C C10 0.12288(7) -0.1721(3) 0.27182(7) 0.0558(4) Uani d . 1
C C11 0.12513(8) -0.1590(3) 0.21357(7) 0.0611(4) Uani d . 1
C C12 0.15713(7) 0.0258(3) 0.20044(7) 0.0542(4) Uani d . 1
C C13 0.18690(7) 0.1978(3) 0.24640(7) 0.0566(4) Uani d . 1
C C14 0.18435(7) 0.1825(3) 0.30469(7) 0.0552(4) Uani d . 1
C C15 0.18700(10) 0.2117(4) 0.12526(9) 0.0893(6) Uani d . 1
H H11 0.1640(10) 0.426(4) 0.4390(9) 0.084(6) Uiso d . 1
H H1B 0.0892 -0.0630 0.4556 0.078 Uiso calc R 1
H H1C 0.1456 0.1089 0.4939 0.078 Uiso calc R 1
H H2A 0.0564 0.2135 0.5102 0.100 Uiso calc R 1
H H2B 0.0778 0.4297 0.4805 0.100 Uiso calc R 1
H H3A -0.0239 0.1182 0.4117 0.114 Uiso calc R 1
H H3B -0.0304 0.3915 0.4254 0.114 Uiso calc R 1
H H4A 0.0149 0.5080 0.3587 0.091 Uiso calc R 1
H H4B -0.0413 0.3352 0.3204 0.091 Uiso calc R 1
H H5A 0.0481 0.2356 0.3040 0.071 Uiso calc R 1
H H5B 0.0264 0.0174 0.3328 0.071 Uiso calc R 1
H H7A 0.1336 -0.1817 0.3847 0.060 Uiso calc R 1
H H10A 0.1011 -0.2978 0.2799 0.067 Uiso calc R 1
H H11A 0.1049 -0.2755 0.1828 0.073 Uiso calc R 1
H H13A 0.2086 0.3234 0.2382 0.068 Uiso calc R 1
H H14A 0.2046 0.2992 0.3354 0.066 Uiso calc R 1
H H15A 0.1660 0.3603 0.1251 0.134 Uiso calc R 1
H H15B 0.1851 0.1834 0.0837 0.134 Uiso calc R 1
H H15C 0.2300 0.2215 0.1558 0.134 Uiso calc R 1

loop_
_atom_site_aniso_label
_atom_site_aniso_U_11
_atom_site_aniso_U_22
_atom_site_aniso_U_33
_atom_site_aniso_U_12
_atom_site_aniso_U_13
_atom_site_aniso_U_23
O1 0.0544(6) 0.0380(5) 0.0529(6) -0.0015(4) 0.0107(5) 0.0041(4)
O2 0.0769(8) 0.0867(9) 0.0660(7) -0.0224(7) 0.0350(6) -0.0126(6)
N1 0.0633(9) 0.0730(10) 0.0666(8) 0.0169(7) 0.0050(7) -0.0058(7)
C1 0.0730(10) 0.0602(9) 0.0601(9) -0.0037(8) 0.0266(8) 0.0097(8)
C2 0.091(2) 0.097(2) 0.0740(10) 0.0010(10) 0.0470(10) -0.0010(10)
C3 0.0720(10) 0.116(2) 0.106(2) 0.0030(10) 0.0470(10) -0.0130(10)
C4 0.0504(9) 0.0830(10) 0.0810(10) 0.0093(9) 0.0164(8) -0.0050(10)
C5 0.0488(8) 0.0572(9) 0.0600(9) -0.0008(7) 0.0130(7) -0.0009(7)
C6 0.0483(8) 0.0389(7) 0.0510(8) -0.0019(6) 0.0135(6) 0.0061(6)
C7 0.0496(8) 0.0365(7) 0.0530(8) -0.0005(6) 0.0121(6) 0.0051(6)
C8 0.0594(9) 0.0459(8) 0.0540(8) 0.0109(7) 0.0140(7) 0.0035(7)
C9 0.0408(7) 0.0385(7) 0.0526(7) 0.0013(6) 0.0109(6) 0.0015(6)
C10 0.0542(9) 0.0426(8) 0.0668(9) -0.0108(6) 0.0220(7) -0.0051(7)
C11 0.0591(9) 0.0555(9) 0.0645(9) -0.0151(7) 0.0223(8) -0.0153(7)
C12 0.0441(8) 0.0574(9) 0.0567(8) -0.0021(7) 0.0172(6) -0.0025(7)
C13 0.0508(9) 0.0509(8) 0.0645(9) -0.0103(7) 0.0211(7) 0.0007(7)
C14 0.0526(9) 0.0458(8) 0.0574(8) -0.0111(7) 0.0140(7) -0.0055(7)
C15 0.095(2) 0.107(2) 0.0760(10) -0.0270(10) 0.0450(10) -0.0020(10)

loop_
_atom_type_symbol
_atom_type_description
_atom_type_scat_dispersion_real
_atom_type_scat_dispersion_imag
_atom_type_scat_source
C C 0.0033 0.0016 'International Tables Vol C Tables 4.2.6.8 and 6.1.1.4'
H H 0.0000 0.0000 'International Tables Vol C Tables 4.2.6.8 and 6.1.1.4'
N N 0.0061 0.0033 'International Tables Vol C Tables 4.2.6.8 and 6.1.1.4'
O O 0.0106 0.0060 'International Tables Vol C Tables 4.2.6.8 and 6.1.1.4'

loop_
_geom_angle_atom_site_label_1
_geom_angle_atom_site_label_2
_geom_angle_atom_site_label_3
_geom_angle
_geom_angle_publ_flag
O1 C6 C1 110.60(10) yes
O1 C6 C5 106.30(10) yes
O1 C6 C7 109.40(10) yes
N1 C8 C7 178.4(2) yes
C8 C7 C9 109.20(10) yes
C8 C7 C6 109.10(10) yes
C9 C7 C6 116.30(10) yes
C12 O2 C15 117.70(10) yes
O2 C12 C13 124.90(10) no
O2 C12 C11 115.90(10) no
C1 C6 C5 110.60(10) no
C1 C6 C7 110.00(10) no
C2 C1 C6 112.30(10) no
C3 C2 C1 111.2(2) no
C3 C4 C5 112.0(2) no
C4 C5 C6 112.20(10) no
C4 C3 C2 111.1(2) no
C5 C6 C7 109.90(10) no
C10 C9 C7 120.10(10) no
C10 C11 C12 120.60(10) no
C11 C10 C9 121.10(10) no
C12 C13 C14 119.60(10) no
C13 C12 C11 119.3(2) no
C13 C14 C9 122.00(10) no
C14 C9 C10 117.50(10) no
C14 C9 C7 122.50(10) no
C6 O1 H11 111.0(10) no
C1 C2 H2B 109.4 no
C1 C2 H2A 109.4 no
C2 C1 H1C 109.2 no
C2 C1 H1B 109.2 no
C2 C3 H3A 109.4 no
C2 C3 H3B 109.4 no
C3 C4 H4A 109.2 no
C3 C2 H2A 109.4 no
C3 C2 H2B 109.4 no
C3 C4 H4B 109.2 no
C4 C3 H3A 109.4 no
C4 C3 H3B 109.4 no
C4 C5 H5A 109.2 no
C4 C5 H5B 109.2 no
C5 C4 H4A 109.2 no
C5 C4 H4B 109.2 no
C6 C1 H1B 109.2 no
C6 C1 H1C 109.2 no
C6 C7 H7A 107.3 no
C6 C5 H5A 109.2 no
C6 C5 H5B 109.2 no
C8 C7 H7A 107.3 no
C9 C7 H7A 107.3 no
C9 C14 H14A 119.0 no
C9 C10 H10A 119.5 no
C10 C11 H11A 119.7 no
C11 C10 H10A 119.5 no
C12 C11 H11A 119.7 no
C12 C13 H13A 120.2 no
C13 C14 H14A 119.0 no
C14 C13 H13A 120.2 no
H1B C1 H1C 107.9 no
H2A C2 H2B 108.0 no
H3A C3 H3B 108.0 no
H4A C4 H4B 107.9 no
H5A C5 H5B 107.9 no
O2 C15 H15A 109.5 no
O2 C15 H15B 109.5 no
O2 C15 H15C 109.5 no
H15A C15 H15B 109.5 no
H15A C15 H15C 109.5 no
H15B C15 H15C 109.5 no

loop_
_geom_bond_atom_site_label_1
_geom_bond_atom_site_label_2
_geom_bond_distance
_geom_bond_publ_flag
O1 C6 1.429(2) yes
O2 C12 1.362(2) yes
O2 C15 1.413(2) yes
N1 C8 1.134(2) yes
C1 C2 1.520(3) no
C1 C6 1.523(2) no
C2 C3 1.519(3) no
C3 C4 1.512(3) no
C4 C5 1.516(2) no
C5 C6 1.523(2) no
C6 C7 1.559(2) no
C7 C8 1.471(2) no
C7 C9 1.513(2) no
C9 C14 1.382(2) no
C9 C10 1.389(2) no
C10 C11 1.376(2) no
C11 C12 1.381(2) no
C12 C13 1.379(2) no
C13 C14 1.381(2) no
O1 H11 0.84(2) no
C1 H1B 0.9700 no
C1 H1C 0.9700 no
C2 H2A 0.9700 no
C2 H2B 0.9700 no
C3 H3A 0.9700 no
C3 H3B 0.9700 no
C4 H4A 0.9700 no
C4 H4B 0.9700 no
C5 H5A 0.9700 no
C5 H5B 0.9700 no
C7 H7A 0.9800 no
C10 H10A 0.9300 no
C11 H11A 0.9300 no
C13 H13A 0.9300 no
C14 H14A 0.9300 no
C15 H15A 0.9600 no
C15 H15B 0.9600 no
C15 H15C 0.9600 no

loop_
_geom_hbond_atom_site_label_D
_geom_hbond_atom_site_label_H
_geom_hbond_atom_site_label_A
_geom_hbond_site_symmetry_A
_geom_hbond_distance_DH
_geom_hbond_distance_HA
_geom_hbond_distance_DA
_geom_hbond_angle_DHA
_geom_hbond_publ_flag
O1 H11 N1 7_556 0.84(2) 2.07(2) 2.912(2) 177(2) yes
C7 H7A O1 1_545 0.98 2.35 3.269(2) 156.9 yes

loop_
_geom_torsion_atom_site_label_1
_geom_torsion_atom_site_label_2
_geom_torsion_atom_site_label_3
_geom_torsion_atom_site_label_4
_geom_torsion
_geom_torsion_publ_flag
C15 O2 C12 C13 -3.6(2) yes
C15 O2 C12 C11 177.2(2) yes
O1 C6 C7 C8 57.6(2) no
O1 C6 C7 C9 -66.4(2) no
O2 C12 C13 C14 -179.00(10) no
C1 C6 C7 C8 -64.1(2) no
C1 C2 C3 C4 -55.1(2) no
C1 C6 C7 C9 172.00(10) no
C2 C3 C4 C5 55.0(2) no
C2 C1 C6 O1 63.6(2) no
C2 C1 C6 C5 -54.0(2) no
C2 C1 C6 C7 -175.50(10) no
C3 C4 C5 C6 -54.6(2) no
C4 C5 C6 O1 -66.8(2) no
C4 C5 C6 C1 53.4(2) no
C4 C5 C6 C7 174.90(10) no
C5 C6 C7 C8 174.00(10) no
C5 C6 C7 C9 50.0(2) no
C6 C7 C9 C14 72.1(2) no
C6 C1 C2 C3 55.3(2) no
C6 C7 C9 C10 -109.1(2) no
C7 C9 C10 C11 -178.90(10) no
C7 C9 C14 C13 178.90(10) no
C8 C7 C9 C14 -51.8(2) no
C8 C7 C9 C10 127.00(10) no
C9 C10 C11 C12 0.0(2) no
C10 C11 C12 O2 179.20(10) no
C10 C11 C12 C13 -0.1(2) no
C10 C9 C14 C13 0.1(2) no
C11 C12 C13 C14 0.1(2) no
C12 C13 C14 C9 -0.1(2) no
C14 C9 C10 C11 -0.1(2) no

loop_
_cod_related_entry_id
_cod_related_entry_database
_cod_related_entry_code
1 ChemSpider 8075278
